data_7714869
loop_
_publ_author_name
'Lopresti, Mattia'
'Kurowski, &#x141;ukasz'
'Palin, Luca'
'Milanesio, Marco'
'Siedzielnik, Magdalena'
'Gutma&#x144;ska, Karolina'
'Dobrenko, Adriana'
'Klimczuk, Tomasz'
'Pawelczyk, Ewelina'
'Do&#x142;&#x119;ga, Anna'

_publ_section_title
;
 New heterometallic Co/Zn, Ag/Co, and Ag/Zn imidazolates: structural
 characterization and catalytic activity in the oxidation of organic
 compounds.
;
_journal_issue 6
_journal_name_full 'Dalton transactions (Cambridge, England : 2003)'
_journal_page_first 2833
_journal_page_last 2847
_journal_paper_doi 10.1039/d3dt03211f
_journal_volume 53
_journal_year 2024
_chemical_formula_moiety 'C12 H12 Co0.13 N8 Zn1.87'
_chemical_formula_sum 'C12 H12 Co0.13 N8 Zn1.87'
_chemical_formula_weight 398.20
_chemical_name_common Zinc/Cobalt(Imidazol)2
_chemical_name_mineral ??
_chemical_name_systematic Zinc/Cobalt(Imidazol)2
_space_group_crystal_system tetragonal
_space_group_IT_number 110
_space_group_name_Hall 'I 4bw -2c'
_space_group_name_H-M_alt 'I 41 c d'
_audit_update_record
;
2023-08-09 deposited with the CCDC.	2024-01-02 downloaded from the CCDC.
;
_cell_angle_alpha 90.000(8)
_cell_angle_beta 90.000(8)
_cell_angle_gamma 90.000(8)
_cell_formula_units_Z 16
_cell_length_a 23.5344(1)
_cell_length_b 23.5344(1)
_cell_length_c 12.4751(6)
_cell_measurement_reflns_used 85
_cell_measurement_temperature 298
_cell_measurement_theta_max 60
_cell_measurement_theta_min 0.5
_cell_volume 6909.6(3)
_diffrn_ambient_pressure 101.325
_diffrn_ambient_temperature 298
_diffrn_measurement_device_type 'Bruker D8 Advance'
_diffrn_radiation_probe x-ray
_diffrn_radiation_type CuK\a
_diffrn_radiation_wavelength 1.54175
_diffrn_source 'sealed X-ray tube'
_diffrn_source_type 'fine-focus sealed tube'
_exptl_crystal_colour purple
_exptl_crystal_description parallelepiped
_exptl_crystal_recrystallization_method 'Precipitation of synthesis product'
_cod_data_source_file d3dt03211f2.cif
_cod_data_source_block LK08final
_cod_depositor_comments 'Adding full bibliography for 7714867--7714869.cif.'
_cod_database_code 7714869

loop_
_symmetry_equiv_pos_as_xyz
'x, y, z '
'-x+1/2, y+1/2, z '
'-y, x+1/2, z+1/4 '
'-y+1/2, -x, z+1/4 '
'y, x+1/2, z-1/4 '
'y+1/2, -x, z-1/4 '
'x, -y, z+1/2 '
'-x+1/2, -y+1/2, z+1/2 '
'x+1/2, y+1/2, z+1/2 '
'-x, y, z+1/2 '
'-y+1/2, x, z-1/4 '
'-y, -x+1/2, z-1/4 '
'y+1/2, x, z+1/4 '
'y, -x+1/2, z+1/4 '
'x+1/2, -y+1/2, z '
'-x, -y, z '

loop_
_atom_site_label
_atom_site_type_symbol
_atom_site_site_symmetry_multiplicity
_atom_site_fract_x
_atom_site_fract_y
_atom_site_fract_z
_atom_site_occupancy
_atom_site_B_iso_or_equiv
Zn1 Zn 16 0.096287 0.148127 0.940014 0.9333 1
Zn2 Zn 16 0.100905 0.350208 0.645011 0.9333 1
N11 N 16 0.01376 0.15092 0.9721 1 1
N12 N 16 0.13818 0.15294 1.0779 1 1
N13 N 16 0.11712 0.0732 0.874 1 1
N14 N 16 0.12215 0.20694 0.83733 1 1
N21 N 16 0.01833 0.35881 0.614 1 1
N22 N 16 0.12345 0.28216 0.72839 1 1
N23 N 16 0.12833 0.42191 0.7128 1 1
N24 N 16 0.13555 0.341 0.4995 1 1
C1 C 16 0.09347 0.25186 0.7991 1 1
H1 H 16 0.0565 0.261 0.8198 1 1
C2 C 16 0.17397 0.20938 0.7867 1 1
H2 H 16 0.2038 0.1839 0.7965 1 1
C3 C 16 0.17466 0.25459 0.7206 1 1
H3 H 16 0.2049 0.2654 0.6768 1 1
C4 C 16 -0.02597 0.12049 0.9232 1 1
H4 H 16 -0.0182 0.0959 0.8665 1 1
C5 C 16 0.16585 0.42922 0.7955 1 1
H5 H 16 0.1795 0.4008 0.8407 1 1
C6 C 16 -0.01499 0.17963 1.0502 1 1
H6 H 16 0.0013 0.2048 1.099 1 1
C7 C 16 -0.02412 0.37766 0.6742 1 1
H7 H 16 -0.0196 0.3865 0.7465 1 1
C8 C 16 0.1352 0.06181 0.7729 1 1
H8 H 16 0.1371 0.088 0.7171 1 1
C9 C 16 -0.00633 0.35004 0.5161 1 1
H9 H 16 0.0119 0.3362 0.4552 1 1
C10 C 16 0.11869 0.1413 1.1755 1 1
H10 H 16 0.0801 0.1375 1.1908 1 1
C11 C 16 0.19578 0.1543 1.0905 1 1
H11 H 16 0.2222 0.1614 1.0367 1 1
C12 C 16 0.14352 0.29204 0.4443 1 1
H12 H 16 0.1418 0.2556 0.4734 1 1
Co1 Co 16 0.096287 0.148127 0.940014 0.0666 1
Co2 Co 16 0.100905 0.350208 0.645011 0.0666 1
